data_1559300
loop_
_publ_author_name
'de Mattos-Shipley, Kate M. J.'
'Spencer, Catherine E.'
'Greco, Claudio'
'Heard, David M.'
'O'Flynn, Daniel E.'
'Dao, Trong T.'
'Song, Zhongshu'
'Mulholland, Nicholas P.'
'Vincent, Jason L.'
'Simpson, Thomas J.'
'Cox, Russell J.'
'Bailey, Andrew M.'
'Willis, Christine L.'

_publ_section_title
;
 Uncovering biosynthetic relationships between antifungal nonadrides and
 octadrides
;
_journal_name_full 'Chemical Science'
_journal_paper_doi 10.1039/D0SC04309E
_journal_year 2020
_chemical_formula_moiety 'C22 H28 O6'
_chemical_formula_sum 'C22 H28 O6'
_chemical_formula_weight 388.44
_space_group_crystal_system orthorhombic
_space_group_IT_number 19
_space_group_name_Hall 'P 2ac 2ab'
_space_group_name_H-M_alt 'P 21 21 21'
_atom_sites_solution_hydrogens geom
_audit_creation_date 2017-05-03
_audit_creation_method
;
Olex2 1.2
(compiled 2017.03.28 svn.r3405 for OlexSys, GUI svn.r5335)
;
_audit_update_record
;
2020-06-22 deposited with the CCDC.	2020-10-07 downloaded from the CCDC.
;
_cell_angle_alpha 90
_cell_angle_beta 90
_cell_angle_gamma 90
_cell_formula_units_Z 8
_cell_length_a 11.617(2)
_cell_length_b 12.880(3)
_cell_length_c 27.194(5)
_cell_measurement_reflns_used 9867
_cell_measurement_temperature 100(2)
_cell_measurement_theta_max 66.75
_cell_measurement_theta_min 3.25
_cell_volume 4069.0(14)
_computing_cell_refinement 'SAINT v8.37A (Bruker, 2015)'
_computing_data_reduction 'SAINT v8.37A (Bruker, 2015)'
_computing_molecular_graphics 'Olex2 (Dolomanov et al., 2009)'
_computing_publication_material 'Olex2 (Dolomanov et al., 2009)'
_computing_structure_refinement 'ShelXL (Sheldrick, 2015)'
_diffrn_ambient_temperature 100(2)
_diffrn_detector 'Bruker Pt135 CCD area detector'
_diffrn_detector_type 'CCD area detector'
_diffrn_measured_fraction_theta_full 0.976
_diffrn_measured_fraction_theta_max 0.993
_diffrn_measurement_device 'Bruker Mircostar Rotating anode'
_diffrn_measurement_device_type 'Rotating anode'
_diffrn_measurement_method '\f and \w scans'
_diffrn_radiation_monochromator graphite
_diffrn_radiation_type CuK\a
_diffrn_radiation_wavelength 1.54178
_diffrn_reflns_av_R_equivalents 0.0532
_diffrn_reflns_av_unetI/netI 0.0454
_diffrn_reflns_Laue_measured_fraction_full 0.976
_diffrn_reflns_Laue_measured_fraction_max 0.993
_diffrn_reflns_limit_h_max 11
_diffrn_reflns_limit_h_min -13
_diffrn_reflns_limit_k_max 15
_diffrn_reflns_limit_k_min -13
_diffrn_reflns_limit_l_max 27
_diffrn_reflns_limit_l_min -32
_diffrn_reflns_number 26176
_diffrn_reflns_point_group_measured_fraction_full 0.970
_diffrn_reflns_point_group_measured_fraction_max 0.988
_diffrn_reflns_theta_full 67.679
_diffrn_reflns_theta_max 66.842
_diffrn_reflns_theta_min 3.250
_diffrn_source 'micro-focus rotating anode'
_diffrn_standards_number 0
_exptl_absorpt_coefficient_mu 0.751
_exptl_absorpt_correction_T_max 0.7528
_exptl_absorpt_correction_T_min 0.2596
_exptl_absorpt_correction_type multi-scan
_exptl_absorpt_process_details
'SADABS-2014/5 (Bruker,2014/5) was used for absorption correction. wR2(int) was 0.1646 before and 0.0771 after correction. The Ratio of minimum to maximum transmission is 0.3448. The \l/2 correction factor is Not present.'
_exptl_crystal_colour 'clear colourless'
_exptl_crystal_colour_lustre clear
_exptl_crystal_colour_primary colourless
_exptl_crystal_density_diffrn 1.268
_exptl_crystal_description block
_exptl_crystal_F_000 1664
_exptl_crystal_size_max 0.288
_exptl_crystal_size_mid 0.23
_exptl_crystal_size_min 0.127
_refine_diff_density_max 0.468
_refine_diff_density_min -0.350
_refine_diff_density_rms 0.077
_refine_ls_extinction_method none
_refine_ls_goodness_of_fit_ref 1.048
_refine_ls_hydrogen_treatment constr
_refine_ls_matrix_type full
_refine_ls_number_parameters 509
_refine_ls_number_reflns 7142
_refine_ls_number_restraints 0
_refine_ls_restrained_S_all 1.048
_refine_ls_R_factor_all 0.0541
_refine_ls_R_factor_gt 0.0539
_refine_ls_shift/su_max 0.000
_refine_ls_shift/su_mean 0.000
_refine_ls_structure_factor_coef Fsqd
_refine_ls_weighting_details 'w=1/[\s^2^(Fo^2^)+(0.1050P)^2^+0.8544P] where P=(Fo^2^+2Fc^2^)/3'
_refine_ls_weighting_scheme calc
_refine_ls_wR_factor_gt 0.1383
_refine_ls_wR_factor_ref 0.1386
_reflns_Friedel_coverage 0.773
_reflns_Friedel_fraction_full 0.961
_reflns_Friedel_fraction_max 0.980
_reflns_number_gt 7094
_reflns_number_total 7142
_reflns_threshold_expression 'I > 2\s(I)'
_cod_data_source_file d0sc04309e2.cif
_cod_data_source_block 17_scy9_388b
_cod_original_cell_volume 4069.1(14)
_cod_database_code 1559300
_shelxl_version_number 2013-4
_shelx_space_group_comment
;
The symmetry employed for this shelxl refinement is uniquely defined
by the following loop, which should always be used as a source of
symmetry information in preference to the above space-group names.
They are only intended as comments.
;
_olex2_refinement_description
;
1. Fixed Uiso
 At 1.2 times of:
  All C(H) groups, All C(H,H) groups
 At 1.5 times of:
  All C(H,H,H) groups
2.a Ternary CH refined with riding coordinates:
 C6(H6), C12(H12), C28(H28), C34(H34)
2.b Secondary CH2 refined with riding coordinates:
 C5(H5A,H5B), C7(H7A,H7B), C13(H13A,H13B), C14(H14A,H14B), C15(H15A,H15B),
 C16(H16A,H16B), C18(H18A,H18B), C19(H19A,H19B), C20(H20A,H20B), C21(H21A,H21B),
  C27(H27A,H27B), C29(H29A,H29B), C35(H35A,H35B), C36(H36A,H36B), C37(H37A,
 H37B), C39(H39A,H39B), C40(H40A,H40B), C41(H41A,H41B), C42(H42A,H42B),
 C99(H99A,H99B)
2.c Idealised Me refined as rotating group:
 C17(H17A,H17B,H17C), C22(H22A,H22B,H22C), C38(H38A,H38B,H38C), C43(H43A,H43B,
 H43C)
;
_olex2_submission_special_instructions 'No special instructions were received'

loop_
_space_group_symop_operation_xyz
'x, y, z'
'-x+1/2, -y, z+1/2'
'x+1/2, -y+1/2, -z'
'-x, y+1/2, -z+1/2'

loop_
_atom_site_label
_atom_site_type_symbol
_atom_site_fract_x
_atom_site_fract_y
_atom_site_fract_z
_atom_site_U_iso_or_equiv
_atom_site_adp_type
_atom_site_occupancy
_atom_site_site_symmetry_order
_atom_site_calc_flag
_atom_site_refinement_flags_posn
_atom_site_refinement_flags_adp
_atom_site_refinement_flags_occupancy
_atom_site_disorder_assembly
_atom_site_disorder_group
C1 C 0.5580(2) 0.7297(2) 0.69438(10) 0.0258(6) Uani 1 1 d . . . . .
C2 C 0.5326(2) 0.5712(2) 0.66149(10) 0.0235(5) Uani 1 1 d . . . . .
C3 C 0.4489(2) 0.5836(2) 0.70287(9) 0.0227(5) Uani 1 1 d . . . . .
C4 C 0.4660(2) 0.6773(2) 0.72294(10) 0.0245(6) Uani 1 1 d . . . . .
C5 C 0.4053(3) 0.7325(2) 0.76368(10) 0.0292(6) Uani 1 1 d . . . . .
H5A H 0.4594 0.7814 0.7797 0.035 Uiso 1 1 calc R . . . .
H5B H 0.3803 0.6813 0.7886 0.035 Uiso 1 1 calc R . . . .
C6 C 0.2984(2) 0.7937(2) 0.74475(11) 0.0298(6) Uani 1 1 d . . . . .
H6 H 0.3211 0.8299 0.7137 0.036 Uiso 1 1 calc R . . . .
C7 C 0.1984(2) 0.7183(2) 0.73234(10) 0.0253(6) Uani 1 1 d . . . . .
H7A H 0.2051 0.6563 0.7537 0.030 Uiso 1 1 calc R . . . .
H7B H 0.1247 0.7529 0.7405 0.030 Uiso 1 1 calc R . . . .
C8 C 0.1937(2) 0.6832(2) 0.67986(10) 0.0216(5) Uani 1 1 d . . . . .
C9 C 0.1449(2) 0.7550(2) 0.64260(10) 0.0242(6) Uani 1 1 d . . . . .
C10 C 0.1825(2) 0.6052(2) 0.60440(10) 0.0234(5) Uani 1 1 d . . . . .
C11 C 0.2197(2) 0.5943(2) 0.65665(9) 0.0208(5) Uani 1 1 d . . . . .
C12 C 0.2719(2) 0.4927(2) 0.67228(9) 0.0218(5) Uani 1 1 d . . . . .
H12 H 0.3122 0.4629 0.6430 0.026 Uiso 1 1 calc R . . . .
C13 C 0.3614(2) 0.5028(2) 0.71359(9) 0.0235(5) Uani 1 1 d . . . . .
H13A H 0.3216 0.5204 0.7447 0.028 Uiso 1 1 calc R . . . .
H13B H 0.4005 0.4352 0.7182 0.028 Uiso 1 1 calc R . . . .
C14 C 0.2608(3) 0.8767(3) 0.78199(12) 0.0366(7) Uani 1 1 d . . . . .
H14A H 0.3276 0.9223 0.7887 0.044 Uiso 1 1 calc R . . . .
H14B H 0.2007 0.9201 0.7664 0.044 Uiso 1 1 calc R . . . .
C15 C 0.2148(3) 0.8383(3) 0.83052(12) 0.0425(8) Uani 1 1 d . . . . .
H15A H 0.2778 0.8042 0.8489 0.051 Uiso 1 1 calc R . . . .
H15B H 0.1544 0.7857 0.8243 0.051 Uiso 1 1 calc R . . . .
C16 C 0.1645(3) 0.9248(4) 0.86194(16) 0.0555(11) Uani 1 1 d . . . . .
H16A H 0.2257 0.9760 0.8693 0.067 Uiso 1 1 calc R . . . .
H16B H 0.1036 0.9608 0.8430 0.067 Uiso 1 1 calc R . . . .
C17 C 0.1141(4) 0.8856(5) 0.90965(16) 0.0665(13) Uani 1 1 d . . . . .
H17A H 0.0563 0.8322 0.9027 0.100 Uiso 1 1 calc GR . . . .
H17B H 0.0779 0.9433 0.9273 0.100 Uiso 1 1 calc GR . . . .
H17C H 0.1755 0.8558 0.9300 0.100 Uiso 1 1 calc GR . . . .
C18 C 0.1757(2) 0.4164(2) 0.68671(10) 0.0239(6) Uani 1 1 d . . . . .
H18A H 0.1397 0.4410 0.7176 0.029 Uiso 1 1 calc R . . . .
H18B H 0.1159 0.4174 0.6608 0.029 Uiso 1 1 calc R . . . .
C19 C 0.2156(2) 0.3051(2) 0.69402(11) 0.0265(6) Uani 1 1 d . . . . .
H19A H 0.2541 0.2806 0.6637 0.032 Uiso 1 1 calc R . . . .
H19B H 0.2726 0.3028 0.7211 0.032 Uiso 1 1 calc R . . . .
C20 C 0.1163(2) 0.2333(2) 0.70611(11) 0.0267(6) Uani 1 1 d . . . . .
H20A H 0.0808 0.2565 0.7373 0.032 Uiso 1 1 calc R . . . .
H20B H 0.0574 0.2399 0.6800 0.032 Uiso 1 1 calc R . . . .
C21 C 0.1487(3) 0.1201(2) 0.71107(12) 0.0328(6) Uani 1 1 d . . . . .
H21A H 0.2070 0.1123 0.7374 0.039 Uiso 1 1 calc R . . . .
H21B H 0.1831 0.0955 0.6799 0.039 Uiso 1 1 calc R . . . .
C22 C 0.0434(3) 0.0540(3) 0.72340(15) 0.0427(8) Uani 1 1 d . . . . .
H22A H -0.0194 0.0710 0.7007 0.064 Uiso 1 1 calc GR . . . .
H22B H 0.0191 0.0682 0.7572 0.064 Uiso 1 1 calc GR . . . .
H22C H 0.0631 -0.0197 0.7201 0.064 Uiso 1 1 calc GR . . . .
O1 O 0.59590(18) 0.81564(17) 0.69793(8) 0.0322(5) Uani 1 1 d . . . . .
O2 O 0.59765(16) 0.66241(16) 0.65814(7) 0.0275(4) Uani 1 1 d . . . . .
O3 O 0.54841(18) 0.50097(17) 0.63427(8) 0.0325(5) Uani 1 1 d . . . . .
O4 O 0.11179(18) 0.84268(16) 0.64672(8) 0.0315(5) Uani 1 1 d . . . . .
O5 O 0.13982(17) 0.70474(15) 0.59736(7) 0.0257(4) Uani 1 1 d . . . . .
O6 O 0.18327(18) 0.54326(16) 0.57181(7) 0.0301(5) Uani 1 1 d . . . . .
C23 C 0.3520(2) 0.7154(2) 0.35524(10) 0.0277(6) Uani 1 1 d . . . . .
C24 C 0.2936(2) 0.5509(2) 0.34779(11) 0.0288(6) Uani 1 1 d . . . . .
C25 C 0.2796(2) 0.5816(2) 0.40001(10) 0.0261(6) Uani 1 1 d . . . . .
C26 C 0.3128(2) 0.6800(2) 0.40471(10) 0.0253(6) Uani 1 1 d . . . . .
C27 C 0.3174(2) 0.7504(2) 0.44842(10) 0.0260(6) Uani 1 1 d . . . . .
H27A H 0.3765 0.8042 0.4422 0.031 Uiso 1 1 calc R . . . .
H27B H 0.3434 0.7093 0.4771 0.031 Uiso 1 1 calc R . . . .
C28 C 0.2039(2) 0.8055(2) 0.46235(9) 0.0234(5) Uani 1 1 d . . . . .
H28 H 0.1743 0.8431 0.4328 0.028 Uiso 1 1 calc R . . . .
C29 C 0.1112(2) 0.7270(2) 0.47943(9) 0.0222(5) Uani 1 1 d . . . . .
H29A H 0.1500 0.6696 0.4971 0.027 Uiso 1 1 calc R . . . .
H29B H 0.0597 0.7622 0.5032 0.027 Uiso 1 1 calc R . . . .
C30 C 0.0390(2) 0.6815(2) 0.43926(9) 0.0222(5) Uani 1 1 d . . . . .
C31 C -0.0539(2) 0.7450(2) 0.41730(9) 0.0227(5) Uani 1 1 d . . . . .
C32 C -0.0591(2) 0.5887(2) 0.38079(10) 0.0251(6) Uani 1 1 d . . . . .
C33 C 0.0349(2) 0.5876(2) 0.41823(10) 0.0232(5) Uani 1 1 d . . . . .
C34 C 0.0992(2) 0.4893(2) 0.42683(10) 0.0261(6) Uani 1 1 d . . . . .
H34 H 0.0921 0.4460 0.3965 0.031 Uiso 1 1 calc R . . . .
C35 C 0.2284(2) 0.8853(2) 0.50290(10) 0.0263(6) Uani 1 1 d . . . . .
H35A H 0.2570 0.8477 0.5322 0.032 Uiso 1 1 calc R . . . .
H35B H 0.2911 0.9314 0.4915 0.032 Uiso 1 1 calc R . . . .
C36 C 0.1275(3) 0.9528(2) 0.51859(11) 0.0317(6) Uani 1 1 d . . . . .
H36A H 0.0699 0.9089 0.5355 0.038 Uiso 1 1 calc R . . . .
H36B H 0.0905 0.9822 0.4889 0.038 Uiso 1 1 calc R . . . .
C37 C 0.1623(3) 1.0412(3) 0.55258(12) 0.0366(7) Uani 1 1 d . . . . .
H37A H 0.2099 1.0914 0.5340 0.044 Uiso 1 1 calc R . . . .
H37B H 0.2099 1.0131 0.5797 0.044 Uiso 1 1 calc R . . . .
C38 C 0.0589(3) 1.0976(3) 0.57424(13) 0.0440(8) Uani 1 1 d . . . . .
H38A H 0.0057 1.1168 0.5478 0.066 Uiso 1 1 calc GR . . . .
H38B H 0.0849 1.1604 0.5913 0.066 Uiso 1 1 calc GR . . . .
H38C H 0.0195 1.0519 0.5976 0.066 Uiso 1 1 calc GR . . . .
C39 C 0.0408(3) 0.4296(2) 0.46938(11) 0.0299(6) Uani 1 1 d . . . . .
H39A H 0.0522 0.4693 0.5002 0.036 Uiso 1 1 calc R . . . .
H39B H -0.0430 0.4268 0.4629 0.036 Uiso 1 1 calc R . . . .
C40 C 0.0840(3) 0.3198(2) 0.47733(12) 0.0345(7) Uani 1 1 d . . . . .
H40A H 0.0399 0.2883 0.5047 0.041 Uiso 1 1 calc R . . . .
H40B H 0.1657 0.3231 0.4876 0.041 Uiso 1 1 calc R . . . .
C41 C 0.0747(3) 0.2495(3) 0.43276(13) 0.0378(7) Uani 1 1 d . . . . .
H41A H 0.1030 0.1797 0.4421 0.045 Uiso 1 1 calc R . . . .
H41B H 0.1265 0.2766 0.4069 0.045 Uiso 1 1 calc R . . . .
C42 C -0.0461(3) 0.2379(3) 0.41083(12) 0.0382(7) Uani 1 1 d . . . . .
H42A H -0.0749 0.3072 0.4011 0.046 Uiso 1 1 calc R . . . .
H42B H -0.0413 0.1947 0.3808 0.046 Uiso 1 1 calc R . . . .
C43 C -0.1315(3) 0.1888(3) 0.44604(14) 0.0486(9) Uani 1 1 d . . . . .
H43A H -0.2069 0.1835 0.4300 0.073 Uiso 1 1 calc GR . . . .
H43B H -0.1382 0.2320 0.4756 0.073 Uiso 1 1 calc GR . . . .
H43C H -0.1047 0.1194 0.4552 0.073 Uiso 1 1 calc GR . . . .
C99 C 0.2299(2) 0.5074(2) 0.43656(10) 0.0274(6) Uani 1 1 d . . . . .
H99A H 0.2405 0.5354 0.4702 0.033 Uiso 1 1 calc R . . . .
H99B H 0.2712 0.4404 0.4345 0.033 Uiso 1 1 calc R . . . .
O7 O 0.38988(18) 0.79755(19) 0.34287(8) 0.0367(5) Uani 1 1 d . . . . .
O8 O 0.34042(17) 0.63380(18) 0.32233(7) 0.0306(5) Uani 1 1 d . . . . .
O9 O 0.27054(19) 0.47056(18) 0.32819(8) 0.0363(5) Uani 1 1 d . . . . .
O10 O -0.08542(16) 0.83074(16) 0.42691(7) 0.0282(4) Uani 1 1 d . . . . .
O11 O -0.10970(17) 0.68685(16) 0.38115(7) 0.0269(4) Uani 1 1 d . . . . .
O12 O -0.09074(19) 0.52236(17) 0.35363(8) 0.0361(5) Uani 1 1 d . . . . .

loop_
_atom_site_aniso_label
_atom_site_aniso_U_11
_atom_site_aniso_U_22
_atom_site_aniso_U_33
_atom_site_aniso_U_23
_atom_site_aniso_U_13
_atom_site_aniso_U_12
C1 0.0188(12) 0.0375(15) 0.0211(13) -0.0006(11) -0.0036(10) -0.0037(11)
C2 0.0178(11) 0.0308(13) 0.0219(13) 0.0030(11) -0.0022(10) 0.0005(11)
C3 0.0201(12) 0.0308(13) 0.0172(11) 0.0048(10) -0.0032(10) 0.0004(11)
C4 0.0190(12) 0.0362(14) 0.0183(12) 0.0020(11) -0.0015(10) -0.0041(11)
C5 0.0267(13) 0.0400(15) 0.0208(13) -0.0036(11) 0.0022(11) -0.0070(13)
C6 0.0292(14) 0.0337(14) 0.0264(13) -0.0041(12) 0.0027(11) -0.0054(12)
C7 0.0228(12) 0.0319(14) 0.0212(13) -0.0026(11) 0.0027(10) -0.0014(11)
C8 0.0176(11) 0.0265(13) 0.0207(12) 0.0019(10) 0.0023(9) -0.0037(10)
C9 0.0203(12) 0.0276(14) 0.0247(13) 0.0002(11) 0.0031(10) -0.0009(11)
C10 0.0204(12) 0.0279(13) 0.0218(13) 0.0027(11) -0.0043(10) -0.0006(11)
C11 0.0183(11) 0.0265(12) 0.0176(12) 0.0024(10) 0.0001(9) -0.0027(10)
C12 0.0222(12) 0.0251(12) 0.0182(12) -0.0003(10) -0.0009(10) 0.0000(11)
C13 0.0213(12) 0.0283(13) 0.0210(12) 0.0052(10) -0.0026(10) -0.0015(11)
C14 0.0347(15) 0.0387(17) 0.0363(16) -0.0087(14) 0.0007(13) -0.0050(13)
C15 0.0406(17) 0.058(2) 0.0287(16) -0.0104(15) -0.0019(14) 0.0066(17)
C16 0.0342(17) 0.074(3) 0.059(2) -0.033(2) 0.0128(17) -0.0109(18)
C17 0.043(2) 0.115(4) 0.042(2) -0.026(2) 0.0084(17) 0.005(2)
C18 0.0210(12) 0.0250(13) 0.0256(13) 0.0009(10) -0.0014(10) -0.0009(10)
C19 0.0223(12) 0.0276(13) 0.0295(13) 0.0007(11) 0.0003(11) 0.0023(11)
C20 0.0261(14) 0.0265(13) 0.0274(13) -0.0010(11) -0.0012(11) -0.0017(11)
C21 0.0273(14) 0.0284(15) 0.0425(17) 0.0018(12) -0.0012(13) -0.0025(12)
C22 0.0347(16) 0.0297(15) 0.064(2) -0.0004(15) 0.0019(16) -0.0061(14)
O1 0.0273(10) 0.0405(12) 0.0289(10) -0.0006(9) -0.0015(8) -0.0109(9)
O2 0.0204(8) 0.0392(11) 0.0229(9) 0.0009(8) 0.0015(7) -0.0054(8)
O3 0.0260(10) 0.0381(11) 0.0334(10) -0.0021(9) 0.0034(8) 0.0049(9)
O4 0.0297(10) 0.0299(10) 0.0349(11) 0.0027(9) 0.0017(9) 0.0053(9)
O5 0.0278(10) 0.0284(9) 0.0210(9) 0.0027(7) -0.0042(7) 0.0034(8)
O6 0.0340(10) 0.0341(10) 0.0221(9) -0.0032(8) -0.0060(8) -0.0012(9)
C23 0.0185(12) 0.0392(15) 0.0254(14) 0.0036(12) 0.0017(11) 0.0040(11)
C24 0.0200(12) 0.0416(16) 0.0247(14) -0.0034(13) -0.0019(11) 0.0068(12)
C25 0.0206(12) 0.0371(15) 0.0206(13) -0.0024(11) -0.0036(10) 0.0056(11)
C26 0.0167(12) 0.0378(15) 0.0215(13) 0.0021(11) -0.0019(10) 0.0053(11)
C27 0.0199(13) 0.0341(14) 0.0239(13) -0.0011(11) -0.0013(10) -0.0012(11)
C28 0.0207(12) 0.0299(13) 0.0196(12) 0.0014(10) -0.0025(10) -0.0013(11)
C29 0.0218(12) 0.0282(12) 0.0168(11) -0.0006(10) -0.0015(10) -0.0007(11)
C30 0.0187(12) 0.0325(14) 0.0153(11) 0.0034(10) 0.0004(9) -0.0017(11)
C31 0.0172(11) 0.0328(14) 0.0179(12) 0.0029(10) 0.0014(10) -0.0030(11)
C32 0.0214(12) 0.0324(15) 0.0214(12) 0.0018(11) -0.0055(10) -0.0025(11)
C33 0.0222(12) 0.0304(14) 0.0169(12) 0.0030(10) -0.0031(10) -0.0046(11)
C34 0.0287(13) 0.0299(14) 0.0198(12) -0.0007(11) -0.0047(11) -0.0020(12)
C35 0.0240(13) 0.0323(14) 0.0227(13) 0.0000(11) -0.0034(10) -0.0020(11)
C36 0.0326(15) 0.0311(14) 0.0313(14) -0.0048(12) -0.0065(12) 0.0021(12)
C37 0.0413(17) 0.0344(16) 0.0342(16) -0.0062(13) -0.0013(14) -0.0018(14)
C38 0.055(2) 0.0372(17) 0.0399(18) -0.0062(14) 0.0011(16) 0.0071(16)
C39 0.0307(15) 0.0349(15) 0.0240(13) 0.0016(12) -0.0029(11) -0.0038(12)
C40 0.0310(15) 0.0371(16) 0.0355(15) 0.0095(13) -0.0061(13) -0.0036(13)
C41 0.0348(17) 0.0316(16) 0.0471(18) 0.0008(14) 0.0074(14) 0.0048(13)
C42 0.0443(18) 0.0387(16) 0.0315(16) -0.0063(13) -0.0002(14) -0.0025(14)
C43 0.0400(19) 0.064(2) 0.0415(18) -0.0086(17) 0.0002(15) -0.0137(18)
C99 0.0287(14) 0.0294(14) 0.0240(13) 0.0000(11) -0.0048(11) 0.0033(12)
O7 0.0281(10) 0.0484(13) 0.0335(11) 0.0078(10) 0.0071(9) 0.0035(10)
O8 0.0236(9) 0.0472(12) 0.0209(9) -0.0031(8) 0.0017(8) 0.0047(9)
O9 0.0339(11) 0.0451(12) 0.0297(11) -0.0123(9) -0.0010(9) 0.0038(10)
O10 0.0222(9) 0.0326(11) 0.0298(10) 0.0015(8) 0.0012(8) 0.0017(8)
O11 0.0215(9) 0.0349(10) 0.0245(9) 0.0012(8) -0.0057(7) -0.0014(8)
O12 0.0373(11) 0.0377(11) 0.0333(11) -0.0030(9) -0.0141(9) -0.0044(10)

loop_
_atom_type_symbol
_atom_type_description
_atom_type_scat_dispersion_real
_atom_type_scat_dispersion_imag
_atom_type_scat_source
C C 0.0181 0.0091 'International Tables Vol C Tables 4.2.6.8 and 6.1.1.4'
H H 0.0000 0.0000 'International Tables Vol C Tables 4.2.6.8 and 6.1.1.4'
O O 0.0492 0.0322 'International Tables Vol C Tables 4.2.6.8 and 6.1.1.4'

loop_
_geom_angle_atom_site_label_1
_geom_angle_atom_site_label_2
_geom_angle_atom_site_label_3
_geom_angle
_geom_angle_site_symmetry_1
_geom_angle_site_symmetry_3
_geom_angle_publ_flag
O1 C1 C4 130.1(3) . . ?
O1 C1 O2 120.8(3) . . ?
O2 C1 C4 109.0(2) . . ?
O2 C2 C3 108.1(2) . . ?
O3 C2 C3 130.8(3) . . ?
O3 C2 O2 121.1(2) . . ?
C4 C3 C2 107.8(2) . . ?
C4 C3 C13 130.8(3) . . ?
C13 C3 C2 121.2(2) . . ?
C1 C4 C5 120.8(3) . . ?
C3 C4 C1 107.7(2) . . ?
C3 C4 C5 131.4(3) . . ?
C4 C5 H5A 109.3 . . ?
C4 C5 H5B 109.3 . . ?
C4 C5 C6 111.8(2) . . ?
H5A C5 H5B 107.9 . . ?
C6 C5 H5A 109.3 . . ?
C6 C5 H5B 109.3 . . ?
C5 C6 H6 107.8 . . ?
C7 C6 C5 110.7(2) . . ?
C7 C6 H6 107.8 . . ?
C14 C6 C5 111.2(2) . . ?
C14 C6 H6 107.8 . . ?
C14 C6 C7 111.4(2) . . ?
C6 C7 H7A 108.5 . . ?
C6 C7 H7B 108.5 . . ?
H7A C7 H7B 107.5 . . ?
C8 C7 C6 115.0(2) . . ?
C8 C7 H7A 108.5 . . ?
C8 C7 H7B 108.5 . . ?
C9 C8 C7 118.4(2) . . ?
C11 C8 C7 134.2(3) . . ?
C11 C8 C9 107.3(2) . . ?
O4 C9 C8 130.2(3) . . ?
O4 C9 O5 120.5(3) . . ?
O5 C9 C8 109.2(2) . . ?
O5 C10 C11 108.8(2) . . ?
O6 C10 C11 130.0(3) . . ?
O6 C10 O5 121.2(2) . . ?
C8 C11 C10 107.6(2) . . ?
C8 C11 C12 134.5(2) . . ?
C10 C11 C12 117.9(2) . . ?
C11 C12 H12 107.3 . . ?
C11 C12 C13 113.9(2) . . ?
C11 C12 C18 109.6(2) . . ?
C13 C12 H12 107.3 . . ?
C13 C12 C18 111.1(2) . . ?
C18 C12 H12 107.3 . . ?
C3 C13 C12 112.3(2) . . ?
C3 C13 H13A 109.1 . . ?
C3 C13 H13B 109.1 . . ?
C12 C13 H13A 109.1 . . ?
C12 C13 H13B 109.1 . . ?
H13A C13 H13B 107.9 . . ?
C6 C14 H14A 108.1 . . ?
C6 C14 H14B 108.1 . . ?
H14A C14 H14B 107.3 . . ?
C15 C14 C6 116.7(3) . . ?
C15 C14 H14A 108.1 . . ?
C15 C14 H14B 108.1 . . ?
C14 C15 H15A 109.0 . . ?
C14 C15 H15B 109.0 . . ?
C14 C15 C16 112.8(3) . . ?
H15A C15 H15B 107.8 . . ?
C16 C15 H15A 109.0 . . ?
C16 C15 H15B 109.0 . . ?
C15 C16 H16A 109.0 . . ?
C15 C16 H16B 109.0 . . ?
H16A C16 H16B 107.8 . . ?
C17 C16 C15 112.8(4) . . ?
C17 C16 H16A 109.0 . . ?
C17 C16 H16B 109.0 . . ?
C16 C17 H17A 109.5 . . ?
C16 C17 H17B 109.5 . . ?
C16 C17 H17C 109.5 . . ?
H17A C17 H17B 109.5 . . ?
H17A C17 H17C 109.5 . . ?
H17B C17 H17C 109.5 . . ?
C12 C18 H18A 108.6 . . ?
C12 C18 H18B 108.6 . . ?
H18A C18 H18B 107.6 . . ?
C19 C18 C12 114.5(2) . . ?
C19 C18 H18A 108.6 . . ?
C19 C18 H18B 108.6 . . ?
C18 C19 H19A 109.2 . . ?
C18 C19 H19B 109.2 . . ?
H19A C19 H19B 107.9 . . ?
C20 C19 C18 111.9(2) . . ?
C20 C19 H19A 109.2 . . ?
C20 C19 H19B 109.2 . . ?
C19 C20 H20A 108.6 . . ?
C19 C20 H20B 108.6 . . ?
H20A C20 H20B 107.5 . . ?
C21 C20 C19 114.8(2) . . ?
C21 C20 H20A 108.6 . . ?
C21 C20 H20B 108.6 . . ?
C20 C21 H21A 109.4 . . ?
C20 C21 H21B 109.4 . . ?
C20 C21 C22 111.0(3) . . ?
H21A C21 H21B 108.0 . . ?
C22 C21 H21A 109.4 . . ?
C22 C21 H21B 109.4 . . ?
C21 C22 H22A 109.5 . . ?
C21 C22 H22B 109.5 . . ?
C21 C22 H22C 109.5 . . ?
H22A C22 H22B 109.5 . . ?
H22A C22 H22C 109.5 . . ?
H22B C22 H22C 109.5 . . ?
C1 O2 C2 107.3(2) . . ?
C10 O5 C9 107.0(2) . . ?
O7 C23 C26 129.5(3) . . ?
O7 C23 O8 121.7(3) . . ?
O8 C23 C26 108.7(2) . . ?
O8 C24 C25 108.4(2) . . ?
O9 C24 C25 129.3(3) . . ?
O9 C24 O8 122.2(3) . . ?
C24 C25 C99 120.6(3) . . ?
C26 C25 C24 108.3(3) . . ?
C26 C25 C99 131.1(3) . . ?
C23 C26 C27 121.4(3) . . ?
C25 C26 C23 107.0(3) . . ?
C25 C26 C27 131.6(3) . . ?
C26 C27 H27A 108.2 . . ?
C26 C27 H27B 108.2 . . ?
C26 C27 C28 116.3(2) . . ?
H27A C27 H27B 107.4 . . ?
C28 C27 H27A 108.2 . . ?
C28 C27 H27B 108.2 . . ?
C27 C28 H28 108.6 . . ?
C27 C28 C29 111.5(2) . . ?
C29 C28 H28 108.6 . . ?
C35 C28 C27 109.0(2) . . ?
C35 C28 H28 108.6 . . ?
C35 C28 C29 110.6(2) . . ?
C28 C29 H29A 108.5 . . ?
C28 C29 H29B 108.5 . . ?
H29A C29 H29B 107.5 . . ?
C30 C29 C28 115.2(2) . . ?
C30 C29 H29A 108.5 . . ?
C30 C29 H29B 108.5 . . ?
C31 C30 C29 119.1(2) . . ?
C33 C30 C29 133.3(3) . . ?
C33 C30 C31 107.5(2) . . ?
O10 C31 C30 130.3(3) . . ?
O10 C31 O11 120.6(3) . . ?
O11 C31 C30 109.1(2) . . ?
O11 C32 C33 108.2(2) . . ?
O12 C32 C33 130.0(3) . . ?
O12 C32 O11 121.7(2) . . ?
C30 C33 C32 108.0(2) . . ?
C30 C33 C34 133.1(2) . . ?
C34 C33 C32 118.9(2) . . ?
C33 C34 H34 107.7 . . ?
C33 C34 C39 108.7(2) . . ?
C33 C34 C99 112.9(2) . . ?
C39 C34 H34 107.7 . . ?
C39 C34 C99 112.0(2) . . ?
C99 C34 H34 107.7 . . ?
C28 C35 H35A 108.2 . . ?
C28 C35 H35B 108.2 . . ?
H35A C35 H35B 107.4 . . ?
C36 C35 C28 116.2(2) . . ?
C36 C35 H35A 108.2 . . ?
C36 C35 H35B 108.2 . . ?
C35 C36 H36A 108.9 . . ?
C35 C36 H36B 108.9 . . ?
C35 C36 C37 113.2(3) . . ?
H36A C36 H36B 107.7 . . ?
C37 C36 H36A 108.9 . . ?
C37 C36 H36B 108.9 . . ?
C36 C37 H37A 109.1 . . ?
C36 C37 H37B 109.1 . . ?
C36 C37 C38 112.5(3) . . ?
H37A C37 H37B 107.8 . . ?
C38 C37 H37A 109.1 . . ?
C38 C37 H37B 109.1 . . ?
C37 C38 H38A 109.5 . . ?
C37 C38 H38B 109.5 . . ?
C37 C38 H38C 109.5 . . ?
H38A C38 H38B 109.5 . . ?
H38A C38 H38C 109.5 . . ?
H38B C38 H38C 109.5 . . ?
C34 C39 H39A 108.5 . . ?
C34 C39 H39B 108.5 . . ?
H39A C39 H39B 107.5 . . ?
C40 C39 C34 115.2(3) . . ?
C40 C39 H39A 108.5 . . ?
C40 C39 H39B 108.5 . . ?
C39 C40 H40A 108.6 . . ?
C39 C40 H40B 108.6 . . ?
C39 C40 C41 114.8(3) . . ?
H40A C40 H40B 107.5 . . ?
C41 C40 H40A 108.6 . . ?
C41 C40 H40B 108.6 . . ?
C40 C41 H41A 108.3 . . ?
C40 C41 H41B 108.3 . . ?
C40 C41 C42 115.8(3) . . ?
H41A C41 H41B 107.4 . . ?
C42 C41 H41A 108.3 . . ?
C42 C41 H41B 108.3 . . ?
C41 C42 H42A 108.9 . . ?
C41 C42 H42B 108.9 . . ?
H42A C42 H42B 107.7 . . ?
C43 C42 C41 113.2(3) . . ?
C43 C42 H42A 108.9 . . ?
C43 C42 H42B 108.9 . . ?
C42 C43 H43A 109.5 . . ?
C42 C43 H43B 109.5 . . ?
C42 C43 H43C 109.5 . . ?
H43A C43 H43B 109.5 . . ?
H43A C43 H43C 109.5 . . ?
H43B C43 H43C 109.5 . . ?
C25 C99 C34 111.1(2) . . ?
C25 C99 H99A 109.4 . . ?
C25 C99 H99B 109.4 . . ?
C34 C99 H99A 109.4 . . ?
C34 C99 H99B 109.4 . . ?
H99A C99 H99B 108.0 . . ?
C24 O8 C23 107.4(2) . . ?
C32 O11 C31 107.2(2) . . ?

loop_
_geom_bond_atom_site_label_1
_geom_bond_atom_site_label_2
_geom_bond_distance
_geom_bond_site_symmetry_2
_geom_bond_publ_flag
C1 C4 1.484(4) . ?
C1 O1 1.195(4) . ?
C1 O2 1.391(4) . ?
C2 C3 1.495(4) . ?
C2 O2 1.400(3) . ?
C2 O3 1.183(4) . ?
C3 C4 1.340(4) . ?
C3 C13 1.483(4) . ?
C4 C5 1.493(4) . ?
C5 H5A 0.9900 . ?
C5 H5B 0.9900 . ?
C5 C6 1.558(4) . ?
C6 H6 1.0000 . ?
C6 C7 1.552(4) . ?
C6 C14 1.537(4) . ?
C7 H7A 0.9900 . ?
C7 H7B 0.9900 . ?
C7 C8 1.498(4) . ?
C8 C9 1.485(4) . ?
C8 C11 1.342(4) . ?
C9 O4 1.198(4) . ?
C9 O5 1.392(3) . ?
C10 C11 1.492(4) . ?
C10 O5 1.388(3) . ?
C10 O6 1.192(3) . ?
C11 C12 1.504(4) . ?
C12 H12 1.0000 . ?
C12 C13 1.537(3) . ?
C12 C18 1.538(4) . ?
C13 H13A 0.9900 . ?
C13 H13B 0.9900 . ?
C14 H14A 0.9900 . ?
C14 H14B 0.9900 . ?
C14 C15 1.507(5) . ?
C15 H15A 0.9900 . ?
C15 H15B 0.9900 . ?
C15 C16 1.520(5) . ?
C16 H16A 0.9900 . ?
C16 H16B 0.9900 . ?
C16 C17 1.510(6) . ?
C17 H17A 0.9800 . ?
C17 H17B 0.9800 . ?
C17 H17C 0.9800 . ?
C18 H18A 0.9900 . ?
C18 H18B 0.9900 . ?
C18 C19 1.519(4) . ?
C19 H19A 0.9900 . ?
C19 H19B 0.9900 . ?
C19 C20 1.515(4) . ?
C20 H20A 0.9900 . ?
C20 H20B 0.9900 . ?
C20 C21 1.512(4) . ?
C21 H21A 0.9900 . ?
C21 H21B 0.9900 . ?
C21 C22 1.527(4) . ?
C22 H22A 0.9800 . ?
C22 H22B 0.9800 . ?
C22 H22C 0.9800 . ?
C23 C26 1.491(4) . ?
C23 O7 1.195(4) . ?
C23 O8 1.387(4) . ?
C24 C25 1.483(4) . ?
C24 O8 1.384(4) . ?
C24 O9 1.195(4) . ?
C25 C26 1.331(4) . ?
C25 C99 1.495(4) . ?
C26 C27 1.496(4) . ?
C27 H27A 0.9900 . ?
C27 H27B 0.9900 . ?
C27 C28 1.545(4) . ?
C28 H28 1.0000 . ?
C28 C29 1.549(4) . ?
C28 C35 1.534(4) . ?
C29 H29A 0.9900 . ?
C29 H29B 0.9900 . ?
C29 C30 1.496(4) . ?
C30 C31 1.480(4) . ?
C30 C33 1.340(4) . ?
C31 O10 1.192(4) . ?
C31 O11 1.396(3) . ?
C32 C33 1.493(4) . ?
C32 O11 1.394(4) . ?
C32 O12 1.188(4) . ?
C33 C34 1.488(4) . ?
C34 H34 1.0000 . ?
C34 C39 1.547(4) . ?
C34 C99 1.559(4) . ?
C35 H35A 0.9900 . ?
C35 H35B 0.9900 . ?
C35 C36 1.520(4) . ?
C36 H36A 0.9900 . ?
C36 H36B 0.9900 . ?
C36 C37 1.521(4) . ?
C37 H37A 0.9900 . ?
C37 H37B 0.9900 . ?
C37 C38 1.522(5) . ?
C38 H38A 0.9800 . ?
C38 H38B 0.9800 . ?
C38 H38C 0.9800 . ?
C39 H39A 0.9900 . ?
C39 H39B 0.9900 . ?
C39 C40 1.516(4) . ?
C40 H40A 0.9900 . ?
C40 H40B 0.9900 . ?
C40 C41 1.517(5) . ?
C41 H41A 0.9900 . ?
C41 H41B 0.9900 . ?
C41 C42 1.532(5) . ?
C42 H42A 0.9900 . ?
C42 H42B 0.9900 . ?
C42 C43 1.517(5) . ?
C43 H43A 0.9800 . ?
C43 H43B 0.9800 . ?
C43 H43C 0.9800 . ?
C99 H99A 0.9900 . ?
C99 H99B 0.9900 . ?

loop_
_geom_torsion_atom_site_label_1
_geom_torsion_atom_site_label_2
_geom_torsion_atom_site_label_3
_geom_torsion_atom_site_label_4
_geom_torsion
_geom_torsion_site_symmetry_1
_geom_torsion_site_symmetry_2
_geom_torsion_site_symmetry_3
_geom_torsion_site_symmetry_4
_geom_torsion_publ_flag
C1 C4 C5 C6 88.6(3) . . . . ?
C2 C3 C4 C1 1.8(3) . . . . ?
C2 C3 C4 C5 177.4(3) . . . . ?
C2 C3 C13 C12 -66.4(3) . . . . ?
C3 C2 O2 C1 -0.7(3) . . . . ?
C3 C4 C5 C6 -86.5(4) . . . . ?
C4 C1 O2 C2 1.8(3) . . . . ?
C4 C3 C13 C12 108.9(3) . . . . ?
C4 C5 C6 C7 74.2(3) . . . . ?
C4 C5 C6 C14 -161.4(3) . . . . ?
C5 C6 C7 C8 -92.8(3) . . . . ?
C5 C6 C14 C15 -66.3(4) . . . . ?
C6 C7 C8 C9 -78.7(3) . . . . ?
C6 C7 C8 C11 105.4(3) . . . . ?
C6 C14 C15 C16 -172.0(3) . . . . ?
C7 C6 C14 C15 57.7(4) . . . . ?
C7 C8 C9 O4 4.3(4) . . . . ?
C7 C8 C9 O5 -175.2(2) . . . . ?
C7 C8 C11 C10 173.4(3) . . . . ?
C7 C8 C11 C12 -4.6(5) . . . . ?
C8 C9 O5 C10 0.2(3) . . . . ?
C8 C11 C12 C13 -32.8(4) . . . . ?
C8 C11 C12 C18 92.2(3) . . . . ?
C9 C8 C11 C10 -2.9(3) . . . . ?
C9 C8 C11 C12 179.1(3) . . . . ?
C10 C11 C12 C13 149.3(2) . . . . ?
C10 C11 C12 C18 -85.6(3) . . . . ?
C11 C8 C9 O4 -178.8(3) . . . . ?
C11 C8 C9 O5 1.8(3) . . . . ?
C11 C10 O5 C9 -1.9(3) . . . . ?
C11 C12 C13 C3 -50.0(3) . . . . ?
C11 C12 C18 C19 169.1(2) . . . . ?
C12 C18 C19 C20 -177.7(2) . . . . ?
C13 C3 C4 C1 -173.9(3) . . . . ?
C13 C3 C4 C5 1.6(5) . . . . ?
C13 C12 C18 C19 -64.1(3) . . . . ?
C14 C6 C7 C8 142.9(3) . . . . ?
C14 C15 C16 C17 177.7(3) . . . . ?
C18 C12 C13 C3 -174.3(2) . . . . ?
C18 C19 C20 C21 176.7(2) . . . . ?
C19 C20 C21 C22 179.8(3) . . . . ?
O1 C1 C4 C3 175.7(3) . . . . ?
O1 C1 C4 C5 -0.4(5) . . . . ?
O1 C1 O2 C2 -176.5(2) . . . . ?
O2 C1 C4 C3 -2.3(3) . . . . ?
O2 C1 C4 C5 -178.5(2) . . . . ?
O2 C2 C3 C4 -0.7(3) . . . . ?
O2 C2 C3 C13 175.5(2) . . . . ?
O3 C2 C3 C4 179.2(3) . . . . ?
O3 C2 C3 C13 -4.6(4) . . . . ?
O3 C2 O2 C1 179.3(2) . . . . ?
O4 C9 O5 C10 -179.3(2) . . . . ?
O5 C10 C11 C8 3.1(3) . . . . ?
O5 C10 C11 C12 -178.5(2) . . . . ?
O6 C10 C11 C8 -175.3(3) . . . . ?
O6 C10 C11 C12 3.1(4) . . . . ?
O6 C10 O5 C9 176.6(3) . . . . ?
C23 C26 C27 C28 98.3(3) . . . . ?
C24 C25 C26 C23 -1.2(3) . . . . ?
C24 C25 C26 C27 -179.9(3) . . . . ?
C24 C25 C99 C34 -69.7(3) . . . . ?
C25 C24 O8 C23 -2.4(3) . . . . ?
C25 C26 C27 C28 -83.1(4) . . . . ?
C26 C23 O8 C24 1.6(3) . . . . ?
C26 C25 C99 C34 106.9(3) . . . . ?
C26 C27 C28 C29 65.6(3) . . . . ?
C26 C27 C28 C35 -172.1(2) . . . . ?
C27 C28 C29 C30 -87.5(3) . . . . ?
C27 C28 C35 C36 175.6(2) . . . . ?
C28 C29 C30 C31 -76.6(3) . . . . ?
C28 C29 C30 C33 107.2(3) . . . . ?
C28 C35 C36 C37 -170.6(3) . . . . ?
C29 C28 C35 C36 -61.4(3) . . . . ?
C29 C30 C31 O10 -1.7(4) . . . . ?
C29 C30 C31 O11 -179.6(2) . . . . ?
C29 C30 C33 C32 178.1(3) . . . . ?
C29 C30 C33 C34 1.2(5) . . . . ?
C30 C31 O11 C32 2.2(3) . . . . ?
C30 C33 C34 C39 83.9(4) . . . . ?
C30 C33 C34 C99 -41.0(4) . . . . ?
C31 C30 C33 C32 1.7(3) . . . . ?
C31 C30 C33 C34 -175.3(3) . . . . ?
C32 C33 C34 C39 -92.7(3) . . . . ?
C32 C33 C34 C99 142.4(2) . . . . ?
C33 C30 C31 O10 175.4(3) . . . . ?
C33 C30 C31 O11 -2.5(3) . . . . ?
C33 C32 O11 C31 -1.2(3) . . . . ?
C33 C34 C39 C40 170.5(2) . . . . ?
C33 C34 C99 C25 -46.4(3) . . . . ?
C34 C39 C40 C41 -57.0(3) . . . . ?
C35 C28 C29 C30 151.1(2) . . . . ?
C35 C36 C37 C38 -171.1(3) . . . . ?
C39 C34 C99 C25 -169.4(2) . . . . ?
C39 C40 C41 C42 -56.6(4) . . . . ?
C40 C41 C42 C43 -62.6(4) . . . . ?
C99 C25 C26 C23 -178.2(3) . . . . ?
C99 C25 C26 C27 3.1(5) . . . . ?
C99 C34 C39 C40 -64.1(3) . . . . ?
O7 C23 C26 C25 -179.0(3) . . . . ?
O7 C23 C26 C27 -0.2(5) . . . . ?
O7 C23 O8 C24 -179.4(3) . . . . ?
O8 C23 C26 C25 -0.2(3) . . . . ?
O8 C23 C26 C27 178.7(2) . . . . ?
O8 C24 C25 C26 2.3(3) . . . . ?
O8 C24 C25 C99 179.6(2) . . . . ?
O9 C24 C25 C26 -177.7(3) . . . . ?
O9 C24 C25 C99 -0.3(5) . . . . ?
O9 C24 O8 C23 177.6(3) . . . . ?
O10 C31 O11 C32 -175.9(2) . . . . ?
O11 C32 C33 C30 -0.3(3) . . . . ?
O11 C32 C33 C34 177.1(2) . . . . ?
O12 C32 C33 C30 179.1(3) . . . . ?
O12 C32 C33 C34 -3.5(4) . . . . ?
O12 C32 O11 C31 179.3(3) . . . . ?
